data_4022372
loop_
_publ_author_name
'David R. Carbery'
'Serge Reignier'
'Neil D. Miller'
'Harry Adams'
'Joseph P. A. Harrity'

_publ_section_title
;
 Investigation of a Stereoselective Co-Mediated Rearrangement
 Reaction
;
_journal_name_full 'Journal of Organic Chemistry'
_journal_page_first 4392
_journal_page_last 4399
_journal_paper_doi 10.1021/jo0300587
_journal_volume 68
_journal_year 2003
_chemical_formula_sum 'C24 H20 Co2 O7'
_chemical_formula_weight 538.26
_chemical_name_systematic
;
  ?
;
_space_group_IT_number 33
_symmetry_cell_setting orthorhombic
_symmetry_space_group_name_Hall 'P 2c -2n'
_symmetry_space_group_name_H-M 'P n a 21'
_atom_sites_solution_hydrogens geom
_atom_sites_solution_primary direct
_atom_sites_solution_secondary difmap
_audit_creation_method SHELXL-97
_cell_angle_alpha 90.00
_cell_angle_beta 90.00
_cell_angle_gamma 90.00
_cell_formula_units_Z 8
_cell_length_a 16.902(2)
_cell_length_b 15.406(2)
_cell_length_c 18.030(2)
_cell_measurement_reflns_used 2392
_cell_measurement_temperature 150(2)
_cell_measurement_theta_max 40.144
_cell_measurement_theta_min 5.288
_cell_volume 4695.1(10)
_computing_cell_refinement 'Bruker SMART'
_computing_data_collection 'Bruker SMART'
_computing_data_reduction 'Bruker SHELXTL'
_computing_molecular_graphics 'Bruker SHELXTL'
_computing_publication_material 'Bruker SHELXTL'
_computing_structure_refinement 'SHELXL-97 (Sheldrick, 1997)'
_computing_structure_solution 'SHELXS-97 (Sheldrick, 1990)'
_diffrn_ambient_temperature 150(2)
_diffrn_measured_fraction_theta_full 0.988
_diffrn_measured_fraction_theta_max 0.988
_diffrn_measurement_device_type 'CCD area detector'
_diffrn_measurement_method 'phi and omega scans'
_diffrn_radiation_monochromator graphite
_diffrn_radiation_source 'fine-focus sealed tube'
_diffrn_radiation_type MoK\a
_diffrn_radiation_wavelength 0.71073
_diffrn_reflns_av_R_equivalents 0.1256
_diffrn_reflns_av_sigmaI/netI 0.1725
_diffrn_reflns_limit_h_max 21
_diffrn_reflns_limit_h_min -21
_diffrn_reflns_limit_k_max 20
_diffrn_reflns_limit_k_min -20
_diffrn_reflns_limit_l_max 12
_diffrn_reflns_limit_l_min -24
_diffrn_reflns_number 28895
_diffrn_reflns_theta_full 28.27
_diffrn_reflns_theta_max 28.27
_diffrn_reflns_theta_min 1.74
_exptl_absorpt_coefficient_mu 1.454
_exptl_absorpt_correction_T_max 0.8448
_exptl_absorpt_correction_T_min 0.5938
_exptl_absorpt_correction_type empirical
_exptl_absorpt_process_details SADABS
_exptl_crystal_colour BLACK
_exptl_crystal_density_diffrn 1.523
_exptl_crystal_density_method 'not measured'
_exptl_crystal_description BLOCK
_exptl_crystal_F_000 2192
_exptl_crystal_size_max 0.40
_exptl_crystal_size_mid 0.23
_exptl_crystal_size_min 0.12
_refine_diff_density_max 0.889
_refine_diff_density_min -0.389
_refine_diff_density_rms 0.092
_refine_ls_abs_structure_details 'Flack H D (1983), Acta Cryst. A39, 876-881'
_refine_ls_abs_structure_Flack 0.10(2)
_refine_ls_extinction_method none
_refine_ls_goodness_of_fit_ref 0.789
_refine_ls_hydrogen_treatment mixed
_refine_ls_matrix_type full
_refine_ls_number_parameters 595
_refine_ls_number_reflns 7939
_refine_ls_number_restraints 1
_refine_ls_restrained_S_all 0.789
_refine_ls_R_factor_all 0.1268
_refine_ls_R_factor_gt 0.0474
_refine_ls_shift/su_max 0.001
_refine_ls_shift/su_mean 0.000
_refine_ls_structure_factor_coef Fsqd
_refine_ls_weighting_details 'calc w=1/[\s^2^(Fo^2^)+(0.0313P)^2^+0.0000P] where P=(Fo^2^+2Fc^2^)/3'
_refine_ls_weighting_scheme calc
_refine_ls_wR_factor_gt 0.0814
_refine_ls_wR_factor_ref 0.0976
_reflns_number_gt 3893
_reflns_number_total 7939
_reflns_threshold_expression >2sigma(I)
_cod_data_source_file jo0300587_s1.cif
_cod_data_source_block ohj50a
_cod_depositor_comments
;
The following automatic conversions were performed:
'_symmetry_cell_setting' value 'Orthorhombic' changed to 'orthorhombic'
according to '/home/saulius/struct/CIF-dictionaries/cif_core.dic'
dictionary named 'cif_core.dic' version 2.4.1 from
2010-06-29.

'_exptl_absorpt_correction_type' value 'Empirical' changed to
'empirical' according to
'/home/saulius/struct/CIF-dictionaries/cif_core.dic' dictionary named
'cif_core.dic' version 2.4.1 from 2010-06-29.

Automatic conversion script
Id: cif_fix_enum 1527 2010-12-29 10:47:43Z saulius 
;
_cod_database_code 4022372

loop_
_symmetry_equiv_pos_as_xyz
'x, y, z'
'-x, -y, z+1/2'
'x+1/2, -y+1/2, z'
'-x+1/2, y+1/2, z+1/2'

loop_
_atom_site_label
_atom_site_type_symbol
_atom_site_fract_x
_atom_site_fract_y
_atom_site_fract_z
_atom_site_U_iso_or_equiv
_atom_site_adp_type
_atom_site_occupancy
_atom_site_symmetry_multiplicity
_atom_site_calc_flag
_atom_site_refinement_flags
Co1 Co 0.09031(5) 0.66481(6) 0.49902(6) 0.0278(3) Uani 1 1 d .
Co2 Co -0.04046(6) 0.73381(7) 0.51526(6) 0.0270(3) Uani 1 1 d .
O1 O 0.2012(3) 0.5801(4) 0.3963(3) 0.0421(16) Uani 1 1 d .
O2 O 0.1950(4) 0.7787(4) 0.5876(4) 0.054(2) Uani 1 1 d .
O3 O 0.0554(3) 0.5094(4) 0.5875(3) 0.0518(18) Uani 1 1 d .
O4 O -0.1118(4) 0.6024(4) 0.6142(3) 0.0512(18) Uani 1 1 d .
O5 O -0.1895(4) 0.7862(4) 0.4471(4) 0.0549(19) Uani 1 1 d .
O6 O 0.0039(3) 0.8815(4) 0.6096(3) 0.0441(16) Uani 1 1 d .
O7 O 0.0038(3) 1.0347(3) 0.3430(3) 0.0471(16) Uani 1 1 d .
C1 C 0.1593(4) 0.6157(5) 0.4377(5) 0.027(2) Uani 1 1 d .
C2 C 0.1540(5) 0.7351(6) 0.5550(6) 0.040(3) Uani 1 1 d .
C3 C 0.0703(5) 0.5710(6) 0.5541(5) 0.037(2) Uani 1 1 d .
C4 C -0.0845(5) 0.6529(5) 0.5761(5) 0.033(2) Uani 1 1 d .
C5 C -0.1306(5) 0.7665(6) 0.4740(6) 0.036(2) Uani 1 1 d .
C6 C -0.0141(5) 0.8226(6) 0.5743(5) 0.034(2) Uani 1 1 d .
C7 C 0.0391(5) 0.7516(5) 0.4362(6) 0.021(2) Uani 1 1 d .
C8 C 0.0016(4) 0.6751(5) 0.4268(4) 0.0253(19) Uani 1 1 d .
C9 C -0.0306(4) 0.6128(5) 0.3729(4) 0.0228(19) Uani 1 1 d .
C10 C 0.0139(4) 0.5931(5) 0.3095(5) 0.029(2) Uani 1 1 d .
H10B H 0.0640 0.6197 0.3020 0.035 Uiso 1 1 calc R
C11 C -0.0150(5) 0.5352(5) 0.2584(4) 0.031(2) Uani 1 1 d .
H11B H 0.0151 0.5225 0.2153 0.037 Uiso 1 1 calc R
C12 C -0.0870(5) 0.4951(5) 0.2687(4) 0.035(2) Uani 1 1 d .
H12B H -0.1062 0.4550 0.2329 0.042 Uiso 1 1 calc R
C13 C -0.1305(4) 0.5133(5) 0.3303(5) 0.034(2) Uani 1 1 d .
H13B H -0.1803 0.4857 0.3371 0.041 Uiso 1 1 calc R
C14 C -0.1036(4) 0.5712(5) 0.3831(4) 0.027(2) Uani 1 1 d .
H14B H -0.1343 0.5828 0.4261 0.032 Uiso 1 1 calc R
C15 C 0.0651(5) 0.8308(5) 0.3944(4) 0.0276(19) Uani 1 1 d .
H15B H 0.0894 0.8706 0.4318 0.033 Uiso 1 1 calc R
C16 C 0.1304(4) 0.8116(5) 0.3366(5) 0.034(2) Uani 1 1 d .
H16C H 0.1751 0.7813 0.3609 0.041 Uiso 1 1 calc R
H16D H 0.1091 0.7731 0.2974 0.041 Uiso 1 1 calc R
C17 C 0.1595(5) 0.8956(5) 0.3021(5) 0.041(2) Uani 1 1 d .
H17C H 0.1980 0.8820 0.2624 0.049 Uiso 1 1 calc R
H17D H 0.1872 0.9302 0.3404 0.049 Uiso 1 1 calc R
C18 C 0.0913(5) 0.9505(5) 0.2690(5) 0.045(3) Uani 1 1 d .
H18C H 0.1120 1.0077 0.2532 0.054 Uiso 1 1 calc R
H18D H 0.0696 0.9208 0.2248 0.054 Uiso 1 1 calc R
C19 C 0.0269(4) 0.9631(5) 0.3253(5) 0.0318(19) Uani 1 1 d .
C20 C -0.0050(5) 0.8812(5) 0.3597(5) 0.027(2) Uani 1 1 d .
H20B H -0.0412 0.8985 0.4009 0.032 Uiso 1 1 calc R
C21 C -0.0529(4) 0.8273(5) 0.3049(4) 0.0277(19) Uani 1 1 d .
H21C H -0.0693 0.7728 0.3295 0.033 Uiso 1 1 calc R
H21D H -0.0185 0.8116 0.2625 0.033 Uiso 1 1 calc R
C22 C -0.1271(5) 0.8735(5) 0.2750(5) 0.038(2) Uani 1 1 d .
H22C H -0.1571 0.8972 0.3176 0.046 Uiso 1 1 calc R
H22D H -0.1100 0.9232 0.2441 0.046 Uiso 1 1 calc R
C23 C -0.1815(5) 0.8174(6) 0.2298(4) 0.039(2) Uani 1 1 d .
H23B H -0.2294 0.8437 0.2138 0.046 Uiso 1 1 calc R
C24 C -0.1707(6) 0.7369(6) 0.2100(6) 0.045(3) Uani 1 1 d .
H24C H -0.1239 0.7072 0.2244 0.054 Uiso 1 1 calc R
H24D H -0.2096 0.7079 0.1811 0.054 Uiso 1 1 calc R
Co1A Co 0.28094(6) 0.27412(7) 0.31835(6) 0.0264(3) Uani 1 1 d .
Co2A Co 0.15122(5) 0.34664(6) 0.33244(6) 0.0262(2) Uani 1 1 d .
O1A O 0.4288(4) 0.2135(4) 0.3862(4) 0.0515(18) Uani 1 1 d .
O2A O 0.3576(4) 0.4058(4) 0.2227(4) 0.0498(18) Uani 1 1 d .
O3A O 0.2329(4) 0.1304(4) 0.2202(4) 0.056(2) Uani 1 1 d .
O4A O 0.0456(4) 0.2371(4) 0.2412(5) 0.062(2) Uani 1 1 d .
O5A O 0.0389(3) 0.4264(3) 0.4348(3) 0.0402(16) Uani 1 1 d .
O6A O 0.1905(3) 0.5007(3) 0.2417(3) 0.0410(15) Uani 1 1 d .
O7A O 0.2218(4) -0.0318(3) 0.4789(3) 0.0524(17) Uani 1 1 d .
C1A C 0.3692(6) 0.2334(6) 0.3589(6) 0.042(3) Uani 1 1 d .
C2A C 0.3279(5) 0.3554(5) 0.2601(5) 0.035(2) Uani 1 1 d .
C3A C 0.2541(5) 0.1877(5) 0.2578(5) 0.037(2) Uani 1 1 d .
C4A C 0.0863(5) 0.2799(6) 0.2756(6) 0.039(2) Uani 1 1 d .
C5A C 0.0805(5) 0.3957(5) 0.3932(5) 0.031(2) Uani 1 1 d .
C6A C 0.1748(4) 0.4413(5) 0.2775(5) 0.030(2) Uani 1 1 d .
C7A C 0.2010(5) 0.2579(5) 0.3968(6) 0.026(2) Uani 1 1 d .
C8A C 0.2371(4) 0.3333(5) 0.4054(4) 0.0177(17) Uani 1 1 d .
C9A C 0.2674(4) 0.3906(5) 0.4633(4) 0.0186(19) Uani 1 1 d .
C10A C 0.2256(4) 0.4067(5) 0.5297(4) 0.0273(19) Uani 1 1 d .
H10A H 0.1759 0.3791 0.5366 0.033 Uiso 1 1 calc R
C11A C 0.2532(4) 0.4603(5) 0.5844(4) 0.028(2) Uani 1 1 d .
H11A H 0.2232 0.4693 0.6283 0.034 Uiso 1 1 calc R
C12A C 0.3265(5) 0.5017(5) 0.5748(4) 0.033(2) Uani 1 1 d .
H12A H 0.3466 0.5393 0.6121 0.040 Uiso 1 1 calc R
C13A C 0.3695(4) 0.4872(4) 0.5099(4) 0.0252(18) Uani 1 1 d .
H13A H 0.4195 0.5145 0.5035 0.030 Uiso 1 1 calc R
C14A C 0.3403(4) 0.4338(5) 0.4551(4) 0.0220(18) Uani 1 1 d .
H14A H 0.3699 0.4259 0.4108 0.026 Uiso 1 1 calc R
C15A C 0.1681(4) 0.1773(5) 0.4322(5) 0.028(2) Uani 1 1 d .
H15A H 0.1434 0.1415 0.3921 0.034 Uiso 1 1 calc R
C16A C 0.1044(4) 0.1966(5) 0.4900(5) 0.0294(19) Uani 1 1 d .
H16A H 0.0616 0.2313 0.4672 0.035 Uiso 1 1 calc R
H16B H 0.1276 0.2308 0.5311 0.035 Uiso 1 1 calc R
C17A C 0.0701(4) 0.1111(5) 0.5206(5) 0.043(2) Uani 1 1 d .
H17A H 0.0298 0.1246 0.5588 0.052 Uiso 1 1 calc R
H17B H 0.0436 0.0792 0.4800 0.052 Uiso 1 1 calc R
C18A C 0.1336(5) 0.0540(5) 0.5545(5) 0.042(2) Uani 1 1 d .
H18A H 0.1545 0.0816 0.6000 0.051 Uiso 1 1 calc R
H18B H 0.1106 -0.0029 0.5682 0.051 Uiso 1 1 calc R
C19A C 0.2000(5) 0.0408(5) 0.4992(5) 0.038(2) Uani 1 1 d .
C20A C 0.2375(5) 0.1225(5) 0.4670(4) 0.027(2) Uani 1 1 d .
H20A H 0.2739 0.1047 0.4260 0.032 Uiso 1 1 calc R
C21A C 0.2862(4) 0.1707(5) 0.5254(4) 0.0273(19) Uani 1 1 d .
H21A H 0.3067 0.2252 0.5035 0.033 Uiso 1 1 calc R
H21B H 0.2513 0.1865 0.5674 0.033 Uiso 1 1 calc R
C22A C 0.3551(5) 0.1176(5) 0.5544(5) 0.039(2) Uani 1 1 d .
H22A H 0.3341 0.0675 0.5827 0.047 Uiso 1 1 calc R
H22B H 0.3852 0.0943 0.5117 0.047 Uiso 1 1 calc R
C23A C 0.4107(6) 0.1681(6) 0.6036(5) 0.052(3) Uani 1 1 d .
H23A H 0.4537 0.1365 0.6241 0.063 Uiso 1 1 calc R
C24A C 0.4068(6) 0.2483(6) 0.6208(7) 0.063(4) Uani 1 1 d .
H24A H 0.3650 0.2832 0.6019 0.075 Uiso 1 1 calc R
H24B H 0.4455 0.2731 0.6525 0.075 Uiso 1 1 calc R

loop_
_atom_site_aniso_label
_atom_site_aniso_U_11
_atom_site_aniso_U_22
_atom_site_aniso_U_33
_atom_site_aniso_U_23
_atom_site_aniso_U_13
_atom_site_aniso_U_12
Co1 0.0246(6) 0.0372(6) 0.0216(6) 0.0002(6) -0.0013(5) 0.0033(5)
Co2 0.0242(6) 0.0369(6) 0.0198(7) 0.0022(6) 0.0021(5) 0.0031(5)
O1 0.030(4) 0.053(4) 0.043(4) -0.017(3) 0.007(3) -0.002(3)
O2 0.041(4) 0.066(4) 0.055(5) -0.022(4) -0.015(4) -0.009(3)
O3 0.064(4) 0.056(4) 0.035(4) 0.015(3) 0.009(3) 0.012(4)
O4 0.064(5) 0.045(4) 0.044(4) 0.012(3) 0.010(4) -0.004(3)
O5 0.026(4) 0.082(5) 0.057(5) 0.023(4) 0.004(3) 0.007(4)
O6 0.063(4) 0.035(4) 0.033(4) -0.004(3) -0.009(3) -0.006(3)
O7 0.058(4) 0.027(3) 0.056(4) 0.003(3) 0.009(3) 0.008(3)
C1 0.015(5) 0.030(5) 0.036(6) -0.002(4) -0.003(4) -0.007(4)
C2 0.028(6) 0.061(6) 0.033(6) 0.003(5) 0.005(4) 0.003(5)
C3 0.032(5) 0.049(6) 0.031(6) -0.006(5) -0.006(4) 0.009(4)
C4 0.038(5) 0.037(5) 0.025(5) 0.000(4) 0.003(4) 0.008(4)
C5 0.022(5) 0.050(6) 0.034(7) 0.004(5) 0.009(4) -0.008(4)
C6 0.038(5) 0.042(6) 0.021(5) 0.011(4) 0.005(4) 0.007(5)
C7 0.023(5) 0.024(5) 0.016(6) -0.002(3) 0.001(4) 0.001(3)
C8 0.018(4) 0.031(5) 0.027(5) 0.005(4) -0.002(4) 0.010(4)
C9 0.022(5) 0.023(5) 0.024(5) 0.001(4) 0.004(4) 0.002(4)
C10 0.019(4) 0.037(5) 0.033(6) -0.001(4) -0.002(4) -0.002(4)
C11 0.040(5) 0.037(5) 0.016(4) -0.001(4) 0.007(4) -0.003(4)
C12 0.040(5) 0.036(5) 0.028(5) -0.007(4) -0.003(4) -0.016(4)
C13 0.033(5) 0.032(4) 0.039(5) 0.012(5) -0.004(5) -0.012(4)
C14 0.032(5) 0.021(4) 0.026(5) 0.010(4) 0.001(4) 0.001(4)
C15 0.038(5) 0.030(5) 0.015(4) -0.003(4) -0.002(4) -0.010(4)
C16 0.027(4) 0.046(5) 0.029(5) 0.006(4) 0.009(4) -0.001(4)
C17 0.043(6) 0.039(5) 0.040(6) -0.007(5) 0.009(4) -0.008(4)
C18 0.064(7) 0.032(5) 0.038(6) 0.005(4) 0.014(5) -0.019(5)
C19 0.041(5) 0.038(5) 0.016(5) 0.006(4) 0.005(4) 0.006(4)
C20 0.029(5) 0.022(5) 0.028(6) -0.002(4) -0.006(4) -0.003(4)
C21 0.036(5) 0.025(4) 0.021(5) 0.004(4) 0.006(4) -0.001(4)
C22 0.051(6) 0.029(5) 0.034(5) 0.002(4) -0.007(4) 0.001(4)
C23 0.031(5) 0.055(6) 0.030(5) 0.010(5) 0.002(4) 0.001(5)
C24 0.036(6) 0.051(6) 0.049(8) 0.007(5) -0.009(5) 0.005(5)
Co1A 0.0264(6) 0.0321(5) 0.0207(7) -0.0025(6) 0.0035(5) -0.0053(5)
Co2A 0.0258(6) 0.0308(6) 0.0219(6) -0.0020(5) -0.0026(5) -0.0018(5)
O1A 0.031(4) 0.072(5) 0.051(5) 0.001(4) -0.003(3) 0.009(4)
O2A 0.059(5) 0.043(4) 0.047(4) 0.001(3) 0.020(3) -0.009(3)
O3A 0.062(5) 0.046(4) 0.061(5) -0.023(4) 0.010(4) -0.016(3)
O4A 0.056(5) 0.078(5) 0.052(5) -0.006(4) -0.012(4) -0.030(4)
O5A 0.039(4) 0.037(4) 0.045(4) -0.001(3) 0.005(3) 0.009(3)
O6A 0.054(4) 0.034(4) 0.035(4) 0.007(3) 0.000(3) 0.004(3)
O7A 0.072(4) 0.025(3) 0.060(5) 0.007(3) 0.000(3) -0.003(3)
C1A 0.050(7) 0.041(6) 0.036(7) -0.005(5) 0.019(5) 0.001(5)
C2A 0.042(6) 0.025(5) 0.038(6) -0.012(4) 0.012(5) -0.006(4)
C3A 0.033(5) 0.035(5) 0.042(6) 0.008(5) 0.015(5) 0.005(4)
C4A 0.034(6) 0.054(6) 0.030(6) 0.007(5) -0.001(4) -0.003(5)
C5A 0.035(6) 0.029(5) 0.030(6) -0.002(4) -0.016(4) -0.004(4)
C6A 0.022(5) 0.025(5) 0.043(6) -0.014(4) -0.006(4) 0.001(4)
C7A 0.032(5) 0.030(5) 0.016(6) -0.007(4) 0.008(4) 0.005(4)
C8A 0.016(4) 0.020(4) 0.018(4) 0.002(4) 0.001(3) -0.003(3)
C9A 0.021(5) 0.019(4) 0.016(5) -0.003(4) -0.004(4) 0.003(3)
C10A 0.025(5) 0.041(5) 0.016(5) -0.001(4) 0.004(4) 0.002(4)
C11A 0.030(5) 0.031(5) 0.025(5) -0.004(4) -0.001(4) 0.002(4)
C12A 0.040(5) 0.034(5) 0.026(5) -0.011(4) -0.011(4) 0.006(4)
C13A 0.016(4) 0.031(4) 0.028(5) -0.007(4) 0.002(4) -0.006(3)
C14A 0.024(5) 0.026(4) 0.016(4) -0.001(3) 0.001(3) -0.001(4)
C15A 0.024(5) 0.020(4) 0.040(5) -0.002(4) -0.011(4) -0.010(4)
C16A 0.031(5) 0.033(4) 0.024(5) 0.009(4) -0.001(4) -0.003(4)
C17A 0.028(5) 0.062(6) 0.040(6) -0.001(5) 0.011(4) -0.018(4)
C18A 0.060(6) 0.026(5) 0.040(6) 0.007(4) 0.011(5) -0.020(4)
C19A 0.052(6) 0.034(5) 0.027(5) 0.007(5) -0.010(5) -0.006(4)
C20A 0.034(5) 0.029(5) 0.018(5) -0.015(4) 0.008(4) -0.001(4)
C21A 0.023(4) 0.032(4) 0.027(5) -0.008(4) 0.000(4) 0.009(4)
C22A 0.039(5) 0.040(5) 0.040(6) 0.006(4) 0.001(4) 0.000(4)
C23A 0.071(7) 0.034(6) 0.052(7) 0.012(5) -0.038(6) -0.004(5)
C24A 0.058(7) 0.085(9) 0.045(9) 0.008(6) -0.027(6) -0.018(6)

loop_
_atom_type_symbol
_atom_type_description
_atom_type_scat_dispersion_real
_atom_type_scat_dispersion_imag
_atom_type_scat_source
C C 0.0033 0.0016 'International Tables Vol C Tables 4.2.6.8 and 6.1.1.4'
H H 0.0000 0.0000 'International Tables Vol C Tables 4.2.6.8 and 6.1.1.4'
O O 0.0106 0.0060 'International Tables Vol C Tables 4.2.6.8 and 6.1.1.4'
Co Co 0.3494 0.9721 'International Tables Vol C Tables 4.2.6.8 and 6.1.1.4'

loop_
_geom_angle_atom_site_label_1
_geom_angle_atom_site_label_2
_geom_angle_atom_site_label_3
_geom_angle
C1 Co1 C3 97.2(4)
C1 Co1 C2 102.1(4)
C3 Co1 C2 106.5(4)
C1 Co1 C7 102.8(4)
C3 Co1 C7 142.4(3)
C2 Co1 C7 100.1(4)
C1 Co1 C8 97.0(3)
C3 Co1 C8 106.6(3)
C2 Co1 C8 139.1(4)
C7 Co1 C8 40.0(3)
C1 Co1 Co2 147.6(3)
C3 Co1 Co2 96.5(3)
C2 Co1 Co2 101.9(3)
C7 Co1 Co2 51.6(3)
C8 Co1 Co2 50.9(2)
C5 Co2 C6 104.3(4)
C5 Co2 C4 95.5(4)
C6 Co2 C4 105.5(4)
C5 Co2 C8 95.8(4)
C6 Co2 C8 138.0(4)
C4 Co2 C8 108.8(3)
C5 Co2 C7 104.1(4)
C6 Co2 C7 98.8(3)
C4 Co2 C7 143.8(3)
C8 Co2 C7 40.0(3)
C5 Co2 Co1 147.5(3)
C6 Co2 Co1 100.1(3)
C4 Co2 Co1 98.2(2)
C8 Co2 Co1 51.9(2)
C7 Co2 Co1 50.7(2)
O1 C1 Co1 176.0(7)
O2 C2 Co1 177.7(9)
O3 C3 Co1 177.3(8)
O4 C4 Co2 179.8(9)
O5 C5 Co2 178.8(9)
O6 C6 Co2 177.2(7)
C8 C7 C15 141.8(9)
C8 C7 Co1 71.5(5)
C15 C7 Co1 135.9(6)
C8 C7 Co2 69.5(5)
C15 C7 Co2 132.4(5)
Co1 C7 Co2 77.8(4)
C7 C8 C9 145.8(8)
C7 C8 Co2 70.5(5)
C9 C8 Co2 134.6(6)
C7 C8 Co1 68.5(5)
C9 C8 Co1 131.2(5)
Co2 C8 Co1 77.2(3)
C14 C9 C10 118.8(7)
C14 C9 C8 122.5(7)
C10 C9 C8 118.7(7)
C11 C10 C9 119.8(7)
C10 C11 C12 121.1(7)
C13 C12 C11 119.7(7)
C12 C13 C14 121.1(7)
C13 C14 C9 119.6(7)
C7 C15 C16 113.1(6)
C7 C15 C20 112.8(6)
C16 C15 C20 111.7(6)
C17 C16 C15 110.1(6)
C16 C17 C18 112.5(6)
C19 C18 C17 110.5(7)
O7 C19 C18 121.9(7)
O7 C19 C20 122.6(7)
C18 C19 C20 115.4(7)
C19 C20 C21 112.3(7)
C19 C20 C15 108.3(6)
C21 C20 C15 113.3(6)
C20 C21 C22 114.1(6)
C23 C22 C21 115.1(6)
C24 C23 C22 127.6(9)
C1A Co1A C3A 101.7(4)
C1A Co1A C2A 96.6(4)
C3A Co1A C2A 105.8(4)
C1A Co1A C8A 98.8(4)
C3A Co1A C8A 137.9(3)
C2A Co1A C8A 107.9(3)
C1A Co1A C7A 103.6(4)
C3A Co1A C7A 99.8(4)
C2A Co1A C7A 143.2(3)
C8A Co1A C7A 39.2(3)
C1A Co1A Co2A 149.5(3)
C3A Co1A Co2A 100.1(3)
C2A Co1A Co2A 97.8(3)
C8A Co1A Co2A 51.1(2)
C7A Co1A Co2A 51.4(3)
C5A Co2A C6A 98.2(3)
C5A Co2A C4A 100.4(4)
C6A Co2A C4A 106.3(4)
C5A Co2A C8A 97.4(3)
C6A Co2A C8A 106.7(3)
C4A Co2A C8A 139.6(4)
C5A Co2A C7A 102.5(4)
C6A Co2A C7A 141.6(3)
C4A Co2A C7A 101.3(4)
C8A Co2A C7A 39.0(3)
C5A Co2A Co1A 147.8(3)
C6A Co2A Co1A 96.4(2)
C4A Co2A Co1A 102.8(3)
C8A Co2A Co1A 50.8(2)
C7A Co2A Co1A 51.1(3)
O1A C1A Co1A 174.6(9)
O2A C2A Co1A 179.1(7)
O3A C3A Co1A 176.5(8)
O4A C4A Co2A 178.8(9)
O5A C5A Co2A 176.0(8)
O6A C6A Co2A 178.9(7)
C8A C7A C15A 148.0(9)
C8A C7A Co1A 69.9(5)
C15A C7A Co1A 131.5(6)
C8A C7A Co2A 70.0(5)
C15A C7A Co2A 131.4(6)
Co1A C7A Co2A 77.5(4)
C7A C8A C9A 141.0(8)
C7A C8A Co1A 70.8(5)
C9A C8A Co1A 136.1(5)
C7A C8A Co2A 71.0(5)
C9A C8A Co2A 132.3(5)
Co1A C8A Co2A 78.0(3)
C14A C9A C10A 116.4(7)
C14A C9A C8A 121.1(7)
C10A C9A C8A 122.4(7)
C11A C10A C9A 123.1(7)
C10A C11A C12A 119.1(8)
C13A C12A C11A 119.3(7)
C14A C13A C12A 120.7(7)
C13A C14A C9A 121.3(7)
C7A C15A C16A 112.9(6)
C7A C15A C20A 109.7(6)
C16A C15A C20A 110.9(7)
C15A C16A C17A 110.1(6)
C18A C17A C16A 111.9(6)
C19A C18A C17A 109.8(7)
O7A C19A C18A 122.5(8)
O7A C19A C20A 120.8(8)
C18A C19A C20A 116.6(7)
C19A C20A C21A 111.2(7)
C19A C20A C15A 106.6(6)
C21A C20A C15A 114.5(6)
C22A C21A C20A 112.8(6)
C23A C22A C21A 113.7(6)
C24A C23A C22A 127.6(9)

loop_
_geom_bond_atom_site_label_1
_geom_bond_atom_site_label_2
_geom_bond_distance
Co1 C1 1.776(9)
Co1 C3 1.786(10)
Co1 C2 1.831(10)
Co1 C7 1.955(9)
Co1 C8 1.992(7)
Co1 Co2 2.4701(14)
Co2 C5 1.768(10)
Co2 C6 1.789(10)
Co2 C4 1.820(9)
Co2 C8 1.966(8)
Co2 C7 1.979(9)
O1 C1 1.165(9)
O2 C2 1.130(10)
O3 C3 1.152(9)
O4 C4 1.136(9)
O5 C5 1.148(10)
O6 C6 1.150(9)
O7 C19 1.212(8)
C7 C8 1.349(9)
C7 C15 1.500(10)
C8 C9 1.471(11)
C9 C14 1.402(10)
C9 C10 1.402(10)
C10 C11 1.373(10)
C11 C12 1.377(10)
C12 C13 1.362(11)
C13 C14 1.383(10)
C15 C16 1.546(10)
C15 C20 1.548(10)
C16 C17 1.518(10)
C17 C18 1.548(10)
C18 C19 1.502(10)
C19 C20 1.505(10)
C20 C21 1.524(10)
C21 C22 1.538(9)
C22 C23 1.502(10)
C23 C24 1.304(11)
Co1A C1A 1.776(11)
Co1A C3A 1.780(10)
Co1A C2A 1.816(9)
Co1A C8A 1.960(7)
Co1A C7A 1.972(10)
Co1A Co2A 2.4740(14)
Co2A C5A 1.789(10)
Co2A C6A 1.807(9)
Co2A C4A 1.820(10)
Co2A C8A 1.969(7)
Co2A C7A 1.981(9)
O1A C1A 1.162(11)
O2A C2A 1.144(9)
O3A C3A 1.170(9)
O4A C4A 1.137(10)
O5A C5A 1.130(9)
O6A C6A 1.152(9)
O7A C19A 1.234(9)
C7A C8A 1.320(10)
C7A C15A 1.503(11)
C8A C9A 1.461(10)
C9A C14A 1.408(10)
C9A C10A 1.411(10)
C10A C11A 1.369(10)
C11A C12A 1.404(9)
C12A C13A 1.396(10)
C13A C14A 1.379(9)
C15A C16A 1.529(10)
C15A C20A 1.574(10)
C16A C17A 1.541(10)
C17A C18A 1.516(11)
C18A C19A 1.515(11)
C19A C20A 1.524(11)
C20A C21A 1.529(10)
C21A C22A 1.517(9)
C22A C23A 1.509(11)
C23A C24A 1.275(11)

loop_
_geom_torsion_atom_site_label_1
_geom_torsion_atom_site_label_2
_geom_torsion_atom_site_label_3
_geom_torsion_atom_site_label_4
_geom_torsion
C1 Co1 Co2 C5 1.9(7)
C3 Co1 Co2 C5 -112.7(6)
C2 Co1 Co2 C5 138.9(6)
C7 Co1 Co2 C5 45.4(6)
C8 Co1 Co2 C5 -6.6(6)
C1 Co1 Co2 C6 -136.6(5)
C3 Co1 Co2 C6 108.8(4)
C2 Co1 Co2 C6 0.4(4)
C7 Co1 Co2 C6 -93.1(4)
C8 Co1 Co2 C6 -145.1(4)
C1 Co1 Co2 C4 115.9(5)
C3 Co1 Co2 C4 1.4(4)
C2 Co1 Co2 C4 -107.1(4)
C7 Co1 Co2 C4 159.5(4)
C8 Co1 Co2 C4 107.5(4)
C1 Co1 Co2 C8 8.4(5)
C3 Co1 Co2 C8 -106.1(4)
C2 Co1 Co2 C8 145.5(4)
C7 Co1 Co2 C8 52.0(4)
C1 Co1 Co2 C7 -43.5(5)
C3 Co1 Co2 C7 -158.1(4)
C2 Co1 Co2 C7 93.5(4)
C8 Co1 Co2 C7 -52.0(4)
C3 Co1 C1 O1 59(11)
C2 Co1 C1 O1 167(11)
C7 Co1 C1 O1 -89(11)
C8 Co1 C1 O1 -49(11)
Co2 Co1 C1 O1 -56(11)
C1 Co1 C2 O2 28(23)
C3 Co1 C2 O2 129(23)
C7 Co1 C2 O2 -78(23)
C8 Co1 C2 O2 -88(23)
Co2 Co1 C2 O2 -130(23)
C1 Co1 C3 O3 -80(17)
C2 Co1 C3 O3 175(100)
C7 Co1 C3 O3 42(17)
C8 Co1 C3 O3 20(17)
Co2 Co1 C3 O3 71(17)
C5 Co2 C4 O4 -167(100)
C6 Co2 C4 O4 -60(100)
C8 Co2 C4 O4 95(100)
C7 Co2 C4 O4 70(100)
Co1 Co2 C4 O4 43(100)
C6 Co2 C5 O5 -153(41)
C4 Co2 C5 O5 -45(41)
C8 Co2 C5 O5 64(41)
C7 Co2 C5 O5 104(41)
Co1 Co2 C5 O5 69(41)
C5 Co2 C6 O6 -77(16)
C4 Co2 C6 O6 -177(100)
C8 Co2 C6 O6 39(16)
C7 Co2 C6 O6 30(16)
Co1 Co2 C6 O6 81(16)
C1 Co1 C7 C8 85.6(5)
C3 Co1 C7 C8 -34.8(9)
C2 Co1 C7 C8 -169.5(5)
Co2 Co1 C7 C8 -72.2(5)
C1 Co1 C7 C15 -62.1(10)
C3 Co1 C7 C15 177.5(7)
C2 Co1 C7 C15 42.9(10)
C8 Co1 C7 C15 -147.7(12)
Co2 Co1 C7 C15 140.1(11)
C1 Co1 C7 Co2 157.8(3)
C3 Co1 C7 Co2 37.4(7)
C2 Co1 C7 Co2 -97.3(3)
C8 Co1 C7 Co2 72.2(5)
C5 Co2 C7 C8 -82.2(5)
C6 Co2 C7 C8 170.6(5)
C4 Co2 C7 C8 38.5(8)
Co1 Co2 C7 C8 74.6(4)
C5 Co2 C7 C15 60.3(9)
C6 Co2 C7 C15 -46.9(9)
C4 Co2 C7 C15 -178.9(7)
C8 Co2 C7 C15 142.5(11)
Co1 Co2 C7 C15 -142.9(10)
C5 Co2 C7 Co1 -156.8(3)
C6 Co2 C7 Co1 96.0(3)
C4 Co2 C7 Co1 -36.1(7)
C8 Co2 C7 Co1 -74.6(4)
C15 C7 C8 C9 10(2)
Co1 C7 C8 C9 -132.9(12)
Co2 C7 C8 C9 143.6(12)
C15 C7 C8 Co2 -133.4(11)
Co1 C7 C8 Co2 83.5(3)
C15 C7 C8 Co1 143.1(11)
Co2 C7 C8 Co1 -83.5(3)
C5 Co2 C8 C7 105.0(5)
C6 Co2 C8 C7 -14.0(7)
C4 Co2 C8 C7 -157.2(5)
Co1 Co2 C8 C7 -71.5(5)
C5 Co2 C8 C9 -47.0(8)
C6 Co2 C8 C9 -166.1(7)
C4 Co2 C8 C9 50.8(8)
C7 Co2 C8 C9 -152.0(10)
Co1 Co2 C8 C9 136.5(9)
C5 Co2 C8 Co1 176.5(3)
C6 Co2 C8 Co1 57.4(5)
C4 Co2 C8 Co1 -85.7(3)
C7 Co2 C8 Co1 71.5(5)
C1 Co1 C8 C7 -101.6(6)
C3 Co1 C8 C7 158.7(6)
C2 Co1 C8 C7 16.0(8)
Co2 Co1 C8 C7 73.9(5)
C1 Co1 C8 C9 45.2(8)
C3 Co1 C8 C9 -54.5(8)
C2 Co1 C8 C9 162.8(7)
C7 Co1 C8 C9 146.8(10)
Co2 Co1 C8 C9 -139.3(9)
C1 Co1 C8 Co2 -175.5(3)
C3 Co1 C8 Co2 84.8(3)
C2 Co1 C8 Co2 -57.9(6)
C7 Co1 C8 Co2 -73.9(5)
C7 C8 C9 C14 -138.0(11)
Co2 C8 C9 C14 -9.8(12)
Co1 C8 C9 C14 107.0(8)
C7 C8 C9 C10 43.3(15)
Co2 C8 C9 C10 171.4(6)
Co1 C8 C9 C10 -71.8(10)
C14 C9 C10 C11 1.2(11)
C8 C9 C10 C11 -180.0(7)
C9 C10 C11 C12 -0.8(12)
C10 C11 C12 C13 0.2(12)
C11 C12 C13 C14 -0.2(12)
C12 C13 C14 C9 0.7(11)
C10 C9 C14 C13 -1.2(11)
C8 C9 C14 C13 -180.0(7)
C8 C7 C15 C16 -66.9(13)
Co1 C7 C15 C16 58.1(11)
Co2 C7 C15 C16 -179.9(7)
C8 C7 C15 C20 61.1(13)
Co1 C7 C15 C20 -173.9(7)
Co2 C7 C15 C20 -51.9(11)
C7 C15 C16 C17 -174.3(7)
C20 C15 C16 C17 57.2(9)
C15 C16 C17 C18 -54.2(9)
C16 C17 C18 C19 51.8(9)
C17 C18 C19 O7 124.4(8)
C17 C18 C19 C20 -53.8(9)
O7 C19 C20 C21 111.8(9)
C18 C19 C20 C21 -70.0(9)
O7 C19 C20 C15 -122.3(8)
C18 C19 C20 C15 55.9(9)
C7 C15 C20 C19 174.9(7)
C16 C15 C20 C19 -56.4(8)
C7 C15 C20 C21 -59.8(9)
C16 C15 C20 C21 68.9(8)
C19 C20 C21 C22 -62.0(9)
C15 C20 C21 C22 174.8(6)
C20 C21 C22 C23 -171.5(7)
C21 C22 C23 C24 -4.2(13)
C1A Co1A Co2A C5A 0.3(8)
C3A Co1A Co2A C5A 135.3(5)
C2A Co1A Co2A C5A -117.1(5)
C8A Co1A Co2A C5A -10.3(5)
C7A Co1A Co2A C5A 40.7(6)
C1A Co1A Co2A C6A 116.9(6)
C3A Co1A Co2A C6A -108.1(4)
C2A Co1A Co2A C6A -0.5(4)
C8A Co1A Co2A C6A 106.3(4)
C7A Co1A Co2A C6A 157.3(4)
C1A Co1A Co2A C4A -134.7(6)
C3A Co1A Co2A C4A 0.3(4)
C2A Co1A Co2A C4A 107.9(4)
C8A Co1A Co2A C4A -145.3(4)
C7A Co1A Co2A C4A -94.3(4)
C1A Co1A Co2A C8A 10.6(6)
C3A Co1A Co2A C8A 145.6(4)
C2A Co1A Co2A C8A -106.8(4)
C7A Co1A Co2A C8A 51.0(4)
C1A Co1A Co2A C7A -40.3(7)
C3A Co1A Co2A C7A 94.6(4)
C2A Co1A Co2A C7A -157.7(4)
C8A Co1A Co2A C7A -51.0(4)
C3A Co1A C1A O1A 154(9)
C2A Co1A C1A O1A 46(9)
C8A Co1A C1A O1A -63(9)
C7A Co1A C1A O1A -103(9)
Co2A Co1A C1A O1A -72(10)
C1A Co1A C2A O2A 84(56)
C3A Co1A C2A O2A -20(56)
C8A Co1A C2A O2A -175(100)
C7A Co1A C2A O2A -153(56)
Co2A Co1A C2A O2A -123(56)
C1A Co1A C3A O3A 116(13)
C2A Co1A C3A O3A -143(13)
C8A Co1A C3A O3A -1(14)
C7A Co1A C3A O3A 10(13)
Co2A Co1A C3A O3A -42(13)
C5A Co2A C4A O4A -77(44)
C6A Co2A C4A O4A -179(100)
C8A Co2A C4A O4A 37(44)
C7A Co2A C4A O4A 28(44)
Co1A Co2A C4A O4A 80(44)
C6A Co2A C5A O5A -108(11)
C4A Co2A C5A O5A 143(11)
C8A Co2A C5A O5A 0(11)
C7A Co2A C5A O5A 39(11)
Co1A Co2A C5A O5A 8(11)
C5A Co2A C6A O6A -166(40)
C4A Co2A C6A O6A -63(40)
C8A Co2A C6A O6A 94(40)
C7A Co2A C6A O6A 72(40)
Co1A Co2A C6A O6A 43(40)
C1A Co1A C7A C8A 87.2(6)
C3A Co1A C7A C8A -168.1(5)
C2A Co1A C7A C8A -34.2(9)
Co2A Co1A C7A C8A -73.0(4)
C1A Co1A C7A C15A -64.6(9)
C3A Co1A C7A C15A 40.0(9)
C2A Co1A C7A C15A 173.9(7)
C8A Co1A C7A C15A -151.9(12)
Co2A Co1A C7A C15A 135.1(10)
C1A Co1A C7A Co2A 160.3(3)
C3A Co1A C7A Co2A -95.1(3)
C2A Co1A C7A Co2A 38.8(7)
C8A Co1A C7A Co2A 73.0(4)
C5A Co2A C7A C8A -86.2(5)
C6A Co2A C7A C8A 34.8(8)
C4A Co2A C7A C8A 170.3(5)
Co1A Co2A C7A C8A 72.9(5)
C5A Co2A C7A C15A 65.7(9)
C6A Co2A C7A C15A -173.3(7)
C4A Co2A C7A C15A -37.8(9)
C8A Co2A C7A C15A 151.9(12)
Co1A Co2A C7A C15A -135.1(10)
C5A Co2A C7A Co1A -159.1(3)
C6A Co2A C7A Co1A -38.1(7)
C4A Co2A C7A Co1A 97.4(4)
C8A Co2A C7A Co1A -72.9(5)
C15A C7A C8A C9A -3(2)
Co1A C7A C8A C9A -141.6(11)
Co2A C7A C8A C9A 134.8(11)
C15A C7A C8A Co1A 138.2(14)
Co2A C7A C8A Co1A -83.6(3)
C15A C7A C8A Co2A -138.2(14)
Co1A C7A C8A Co2A 83.6(3)
C1A Co1A C8A C7A -100.8(6)
C3A Co1A C8A C7A 17.7(8)
C2A Co1A C8A C7A 159.3(6)
Co2A Co1A C8A C7A 73.8(5)
C1A Co1A C8A C9A 44.9(8)
C3A Co1A C8A C9A 163.4(7)
C2A Co1A C8A C9A -55.0(8)
C7A Co1A C8A C9A 145.7(10)
Co2A Co1A C8A C9A -140.5(8)
C1A Co1A C8A Co2A -174.6(3)
C3A Co1A C8A Co2A -56.1(5)
C2A Co1A C8A Co2A 85.5(3)
C7A Co1A C8A Co2A -73.8(5)
C5A Co2A C8A C7A 100.9(6)
C6A Co2A C8A C7A -158.3(5)
C4A Co2A C8A C7A -14.7(8)
Co1A Co2A C8A C7A -73.6(5)
C5A Co2A C8A C9A -42.1(7)
C6A Co2A C8A C9A 58.8(8)
C4A Co2A C8A C9A -157.6(7)
C7A Co2A C8A C9A -142.9(10)
Co1A Co2A C8A C9A 143.5(8)
C5A Co2A C8A Co1A 174.5(3)
C6A Co2A C8A Co1A -84.6(3)
C4A Co2A C8A Co1A 58.9(6)
C7A Co2A C8A Co1A 73.6(5)
C7A C8A C9A C14A 138.7(10)
Co1A C8A C9A C14A 16.6(11)
Co2A C8A C9A C14A -106.2(8)
C7A C8A C9A C10A -42.0(14)
Co1A C8A C9A C10A -164.2(6)
Co2A C8A C9A C10A 73.0(10)
C14A C9A C10A C11A -0.7(11)
C8A C9A C10A C11A -180.0(7)
C9A C10A C11A C12A 0.1(11)
C10A C11A C12A C13A -0.2(11)
C11A C12A C13A C14A 0.9(11)
C12A C13A C14A C9A -1.5(11)
C10A C9A C14A C13A 1.4(10)
C8A C9A C14A C13A -179.3(6)
C8A C7A C15A C16A 58.3(16)
Co1A C7A C15A C16A -178.3(7)
Co2A C7A C15A C16A -65.1(11)
C8A C7A C15A C20A -65.8(16)
Co1A C7A C15A C20A 57.5(11)
Co2A C7A C15A C20A 170.8(6)
C7A C15A C16A C17A 176.8(7)
C20A C15A C16A C17A -59.7(8)
C15A C16A C17A C18A 57.7(9)
C16A C17A C18A C19A -52.9(9)
C17A C18A C19A O7A -123.3(8)
C17A C18A C19A C20A 54.3(10)
O7A C19A C20A C21A -112.0(9)
C18A C19A C20A C21A 70.3(9)
O7A C19A C20A C15A 122.5(8)
C18A C19A C20A C15A -55.2(9)
C7A C15A C20A C19A -178.1(7)
C16A C15A C20A C19A 56.5(8)
C7A C15A C20A C21A 58.5(9)
C16A C15A C20A C21A -66.9(8)
C19A C20A C21A C22A 62.3(8)
C15A C20A C21A C22A -176.8(6)
C20A C21A C22A C23A 171.6(7)
C21A C22A C23A C24A -1.9(15)
